data_1564288
loop_
_publ_author_name
'Boukhemis, Ouafa'
'Bendjeddou, Lamia'
'Platas-Iglesias, Carlos'
'Esteban-G\'omez, David'
'Carcelli, Mauro'
'Merazig, Hocine'

_publ_section_title
;
 Hydrothermal synthesis of six new lanthanides coordination polymers based
 on 1-H-benzimidazole-5-carboxylic acid: Structure, Hirshfeld analysis,
 thermal and spectroscopic properties
;
_journal_name_full 'Inorganica Chimica Acta'
_journal_page_first 119740
_journal_paper_doi 10.1016/j.ica.2020.119740
_journal_volume 510
_journal_year 2020
_chemical_absolute_configuration .
_chemical_compound_source 'synthesis as described'
_chemical_formula_moiety 'C24 H17 N6 Nd O7'
_chemical_formula_sum 'C24 H17 N6 Nd O7'
_chemical_formula_weight 645.67
_chemical_name_systematic
;
Catena-Poly [aqua( \m3-1H-benzimidazole-5-carboxylato \k4 N:O^5^ ,O^5^', O^5^')
( \m2-1H-benzimidazole-5-carboxylato \k2 O^5^ ,O^5^') (
\m2-1H-benzimidazole-5-carboxylato \k2 O^5^ ,O^5^')neodynium(III)]
;
_space_group_IT_number 2
_space_group_name_Hall '-P 1'
_space_group_name_H-M_alt 'P -1'
_symmetry_cell_setting triclinic
_symmetry_Int_Tables_number 2
_symmetry_space_group_name_Hall '-P 1'
_symmetry_space_group_name_H-M 'P -1'
_atom_sites_solution_primary direct
_atom_sites_solution_secondary difmap
_cell_angle_alpha 104.3090(10)
_cell_angle_beta 97.1180(10)
_cell_angle_gamma 109.4210(10)
_cell_formula_units_Z 2
_cell_length_a 8.89310(10)
_cell_length_b 11.7509(2)
_cell_length_c 12.2255(2)
_cell_measurement_reflns_used 9881
_cell_measurement_temperature 296
_cell_measurement_theta_max 35.02
_cell_measurement_theta_min 2.71
_cell_volume 1137.44(3)
_computing_cell_refinement 'SAINT (Bruker, 2006)'
_computing_data_collection 'APEX2 (Bruker, 2006)'
_computing_data_reduction SAINT
_computing_molecular_graphics 'ORTEPIII (Farrugia, 2012)'
_computing_publication_material
;
WinGX (Farrugia, 2012), 
Mercury (Version 1.4; Macrae <i>et al.</i>, 2006) and POVRay
(Persistence of Vision Team, 2004)
;
_computing_structure_refinement 'SHELXL-97 (Sheldrick, 2008)'
_computing_structure_solution 'SIR2002 (Burla et al, 2003)'
_diffrn_ambient_temperature 296
_diffrn_measured_fraction_theta_full 0.981
_diffrn_measured_fraction_theta_max 0.983
_diffrn_measurement_device 'Bruker APEX-II CCD'
_diffrn_measurement_method '\f and \w scans'
_diffrn_radiation_monochromator graphite
_diffrn_radiation_probe x-ray
_diffrn_radiation_source 'fine-focus sealed tube'
_diffrn_radiation_type MoK\a
_diffrn_radiation_wavelength 0.71073
_diffrn_reflns_av_R_equivalents 0.0282
_diffrn_reflns_av_unetI/netI 0.0223
_diffrn_reflns_limit_h_max 11
_diffrn_reflns_limit_h_min -11
_diffrn_reflns_limit_k_max 14
_diffrn_reflns_limit_k_min -14
_diffrn_reflns_limit_l_max 15
_diffrn_reflns_limit_l_min -15
_diffrn_reflns_number 21845
_diffrn_reflns_theta_full 25.242
_diffrn_reflns_theta_max 26.371
_diffrn_reflns_theta_min 4.562
_exptl_absorpt_coefficient_mu 2.344
_exptl_absorpt_correction_T_max 0.7469
_exptl_absorpt_correction_T_min 0.6672
_exptl_absorpt_correction_type multi-scan
_exptl_absorpt_process_details
;
SADABS-2014/5 (Bruker,2014) was used for absorption correction.
wR2(int) was 0.0632 before and 0.0252 after correction.
The Ratio of minimum to maximum transmission is 0.8295.
The \l/2 correction factor is 0.00150.
;
_exptl_crystal_colour brown
_exptl_crystal_density_diffrn 1.885
_exptl_crystal_density_method 'not measured'
_exptl_crystal_description plate
_exptl_crystal_F_000 638
_exptl_crystal_size_max 0.1
_exptl_crystal_size_mid 0.09
_exptl_crystal_size_min 0.08
_refine_diff_density_max 1.018
_refine_diff_density_min -0.321
_refine_diff_density_rms 0.070
_refine_ls_extinction_method none
_refine_ls_goodness_of_fit_ref 1.067
_refine_ls_hydrogen_treatment mixed
_refine_ls_matrix_type full
_refine_ls_number_parameters 349
_refine_ls_number_reflns 4582
_refine_ls_number_restraints 3
_refine_ls_restrained_S_all 1.067
_refine_ls_R_factor_all 0.0206
_refine_ls_R_factor_gt 0.0184
_refine_ls_shift/su_max 0.002
_refine_ls_shift/su_mean 0
_refine_ls_structure_factor_coef Fsqd
_refine_ls_weighting_details 'w=1/[\s^2^(Fo^2^)+(0.0172P)^2^+0.9347P] where P=(Fo^2^+2Fc^2^)/3'
_refine_ls_weighting_scheme calc
_refine_ls_wR_factor_gt 0.0418
_refine_ls_wR_factor_ref 0.0432
_reflns_number_gt 4306
_reflns_number_total 4582
_reflns_threshold_expression >2sigma(I)
_cod_data_source_file ICA-2020-510-119740.cif
_cod_data_source_block 3
_cod_database_code 1564288

loop_
_symmetry_equiv_pos_as_xyz
x,y,z
-x,-y,-z

loop_
_atom_site_label
_atom_site_type_symbol
_atom_site_fract_x
_atom_site_fract_y
_atom_site_fract_z
_atom_site_U_iso_or_equiv
_atom_site_adp_type
_atom_site_occupancy
_atom_site_site_symmetry_order
_atom_site_calc_flag
_atom_site_refinement_flags_posn
_atom_site_refinement_flags_adp
_atom_site_refinement_flags_occupancy
_atom_site_disorder_assembly
_atom_site_disorder_group
Nd1 Nd 0.23187(2) 0.11664(2) 0.51214(2) 0.01582(4) Uani 1 1 d . . . . .
O7 O 0.11065(18) 0.27039(15) 0.50387(16) 0.0251(4) Uani 1 1 d . . . . .
O4 O 0.43649(19) 0.33278(15) 0.68692(16) 0.0269(4) Uani 1 1 d . . . . .
O5 O -0.10334(19) 0.10120(15) 0.49297(15) 0.0231(3) Uani 1 1 d . . . . .
O1W O 0.35891(19) 0.00691(15) 0.37372(15) 0.0230(3) Uani 1 1 d D . . . .
H2W H 0.362(3) 0.021(3) 0.3090(15) 0.035 Uiso 1 1 d D . . . .
H1W H 0.402(3) -0.047(2) 0.376(2) 0.035 Uiso 1 1 d D . . . .
N6 N -0.4695(2) 0.43855(18) 0.36058(18) 0.0226(4) Uani 1 1 d . . . . .
H6N H -0.466281 0.499278 0.332361 0.027 Uiso 1 1 calc R . . . .
O1 O 0.14499(19) 0.12003(16) 0.69258(14) 0.0251(3) Uani 1 1 d . . . . .
O2 O -0.06727(18) -0.05146(17) 0.68557(15) 0.0271(4) Uani 1 1 d . . . . .
N1 N 0.5422(2) 0.1894(2) 1.07500(19) 0.0285(4) Uani 1 1 d . . . . .
H1N H 0.617206 0.252093 1.065066 0.034 Uiso 1 1 calc R . . . .
N4 N 1.2065(2) 0.5670(2) 0.91042(19) 0.0302(5) Uani 1 1 d . . . . .
N2 N 0.4172(3) 0.0465(2) 1.15907(18) 0.0300(5) Uani 1 1 d . . . . .
N5 N -0.5704(2) 0.27813(18) 0.43135(17) 0.0205(4) Uani 1 1 d . . . . .
C21 C -0.3432(2) 0.3989(2) 0.38392(19) 0.0172(4) Uani 1 1 d . . . . .
C11 C 0.7592(3) 0.4884(2) 0.8182(2) 0.0260(5) Uani 1 1 d . . . . .
H11 H 0.679147 0.523069 0.820468 0.031 Uiso 1 1 calc R . . . .
C16 C 1.2555(3) 0.4732(2) 0.8778(2) 0.0310(6) Uani 1 1 d . . . . .
H16 H 1.364953 0.483230 0.894425 0.037 Uiso 1 1 calc R . . . .
C22 C -0.4070(2) 0.2979(2) 0.4281(2) 0.0174(4) Uani 1 1 d . . . . .
C19 C -0.0894(2) 0.3739(2) 0.3980(2) 0.0193(4) Uani 1 1 d . . . . .
H19 H 0.017763 0.398059 0.388672 0.023 Uiso 1 1 calc R . . . .
N3 N 1.1343(2) 0.3605(2) 0.81786(19) 0.0286(5) Uani 1 1 d . . . . .
H3N H 1.144519 0.289351 0.790273 0.034 Uiso 1 1 calc R . . . .
C5 C 0.3138(3) 0.0278(2) 1.0559(2) 0.0238(5) Uani 1 1 d . . . . .
C7 C 0.3148(3) 0.1216(2) 0.8982(2) 0.0246(5) Uani 1 1 d . . . . .
H7 H 0.366260 0.182794 0.864849 0.030 Uiso 1 1 calc R . . . .
C24 C -0.5993(3) 0.3640(2) 0.3904(2) 0.0233(5) Uani 1 1 d . . . . .
H24 H -0.699909 0.372717 0.382647 0.028 Uiso 1 1 calc R . . . .
C6 C 0.3899(3) 0.1177(2) 1.0027(2) 0.0235(5) Uani 1 1 d . . . . .
C4 C 0.1594(3) -0.0654(2) 1.0007(2) 0.0295(5) Uani 1 1 d . . . . .
H4 H 0.108446 -0.127050 1.033779 0.035 Uiso 1 1 calc R . . . .
C12 C 0.9188(3) 0.5655(2) 0.8731(2) 0.0293(5) Uani 1 1 d . . . . .
H12 H 0.946945 0.650854 0.912540 0.035 Uiso 1 1 calc R . . . .
C13 C 1.0371(3) 0.5119(2) 0.8679(2) 0.0244(5) Uani 1 1 d . . . . .
C18 C -0.1513(2) 0.2726(2) 0.44336(19) 0.0167(4) Uani 1 1 d . . . . .
C20 C -0.1841(3) 0.4377(2) 0.3673(2) 0.0199(4) Uani 1 1 d . . . . .
H20 H -0.143615 0.503833 0.336717 0.024 Uiso 1 1 calc R . . . .
C2 C 0.1595(3) 0.0303(2) 0.8454(2) 0.0217(5) Uani 1 1 d . . . . .
C10 C 0.7132(3) 0.3585(2) 0.7586(2) 0.0215(5) Uani 1 1 d . . . . .
C8 C 0.5506(3) 0.1419(2) 1.1642(2) 0.0293(5) Uani 1 1 d . . . . .
H8 H 0.642865 0.173940 1.224378 0.035 Uiso 1 1 calc R . . . .
C23 C -0.3105(2) 0.2332(2) 0.4576(2) 0.0176(4) Uani 1 1 d . . . . .
H23 H -0.351827 0.165330 0.485968 0.021 Uiso 1 1 calc R . . . .
C9 C 0.5395(3) 0.2813(2) 0.6932(2) 0.0198(4) Uani 1 1 d . . . . .
C15 C 0.8299(3) 0.3040(2) 0.7545(2) 0.0234(5) Uani 1 1 d . . . . .
H15 H 0.801561 0.218317 0.716184 0.028 Uiso 1 1 calc R . . . .
C3 C 0.0845(3) -0.0638(2) 0.8960(2) 0.0278(5) Uani 1 1 d . . . . .
H3 H -0.017766 -0.125985 0.857587 0.033 Uiso 1 1 calc R . . . .
C14 C 0.9907(3) 0.3827(2) 0.8099(2) 0.0232(5) Uani 1 1 d . . . . .
C17 C -0.0422(3) 0.2109(2) 0.4822(2) 0.0182(4) Uani 1 1 d . . . . .
C1 C 0.0719(3) 0.0318(2) 0.7339(2) 0.0212(5) Uani 1 1 d . . . . .
O3 O 0.49757(17) 0.16359(14) 0.64026(14) 0.0214(3) Uani 1 1 d . . . . .

loop_
_atom_site_aniso_label
_atom_site_aniso_U_11
_atom_site_aniso_U_22
_atom_site_aniso_U_33
_atom_site_aniso_U_23
_atom_site_aniso_U_13
_atom_site_aniso_U_12
Nd1 0.01163(6) 0.01488(7) 0.02155(7) 0.00795(5) 0.00204(4) 0.00466(4)
O7 0.0138(7) 0.0211(8) 0.0412(11) 0.0115(8) 0.0025(7) 0.0077(6)
O4 0.0199(8) 0.0219(8) 0.0414(11) 0.0130(8) 0.0039(7) 0.0099(7)
O5 0.0246(8) 0.0182(8) 0.0303(9) 0.0123(7) 0.0062(7) 0.0094(7)
O1W 0.0257(8) 0.0214(8) 0.0282(9) 0.0107(7) 0.0096(7) 0.0132(7)
N6 0.0217(9) 0.0205(10) 0.0327(12) 0.0152(9) 0.0068(8) 0.0115(8)
O1 0.0273(8) 0.0267(9) 0.0234(9) 0.0112(7) 0.0061(7) 0.0102(7)
O2 0.0172(8) 0.0359(10) 0.0245(9) 0.0098(8) 0.0002(7) 0.0065(7)
N1 0.0225(10) 0.0279(11) 0.0268(12) 0.0060(9) -0.0009(9) 0.0031(9)
N4 0.0205(9) 0.0299(12) 0.0301(12) 0.0084(9) -0.0008(9) -0.0001(9)
N2 0.0323(11) 0.0347(12) 0.0209(11) 0.0082(9) 0.0002(9) 0.0125(10)
N5 0.0154(8) 0.0208(10) 0.0290(11) 0.0115(8) 0.0063(8) 0.0080(7)
C21 0.0176(10) 0.0152(10) 0.0192(11) 0.0053(9) 0.0017(9) 0.0075(8)
C11 0.0253(11) 0.0237(12) 0.0299(14) 0.0075(10) 0.0046(10) 0.0114(10)
C16 0.0184(11) 0.0339(14) 0.0337(15) 0.0100(12) -0.0006(10) 0.0038(10)
C22 0.0146(9) 0.0165(10) 0.0208(12) 0.0068(9) 0.0035(9) 0.0051(8)
C19 0.0136(9) 0.0207(11) 0.0230(12) 0.0089(9) 0.0044(9) 0.0040(9)
N3 0.0203(9) 0.0269(11) 0.0357(13) 0.0073(9) 0.0020(9) 0.0086(8)
C5 0.0267(11) 0.0247(12) 0.0192(12) 0.0062(10) 0.0022(10) 0.0101(10)
C7 0.0230(11) 0.0247(12) 0.0237(13) 0.0095(10) 0.0031(10) 0.0052(10)
C24 0.0185(10) 0.0244(12) 0.0330(14) 0.0135(10) 0.0070(10) 0.0120(9)
C6 0.0188(10) 0.0221(12) 0.0234(13) 0.0034(10) 0.0000(9) 0.0043(9)
C4 0.0291(12) 0.0272(13) 0.0293(14) 0.0142(11) 0.0047(11) 0.0038(10)
C12 0.0322(13) 0.0185(12) 0.0308(14) 0.0035(10) 0.0024(11) 0.0063(10)
C13 0.0219(11) 0.0231(12) 0.0210(13) 0.0063(10) 0.0006(9) 0.0016(9)
C18 0.0145(9) 0.0150(10) 0.0214(12) 0.0068(9) 0.0031(8) 0.0059(8)
C20 0.0197(10) 0.0166(11) 0.0238(12) 0.0106(9) 0.0053(9) 0.0042(9)
C2 0.0202(10) 0.0229(12) 0.0206(12) 0.0069(9) 0.0027(9) 0.0070(9)
C10 0.0192(10) 0.0219(12) 0.0218(12) 0.0076(9) 0.0022(9) 0.0061(9)
C8 0.0282(12) 0.0336(14) 0.0208(13) 0.0024(10) -0.0029(10) 0.0122(11)
C23 0.0165(10) 0.0155(10) 0.0220(12) 0.0094(9) 0.0035(9) 0.0051(8)
C9 0.0183(10) 0.0219(11) 0.0205(12) 0.0102(9) 0.0038(9) 0.0068(9)
C15 0.0198(10) 0.0197(11) 0.0264(13) 0.0050(10) 0.0004(9) 0.0054(9)
C3 0.0213(11) 0.0254(13) 0.0293(14) 0.0085(11) 0.0007(10) 0.0013(10)
C14 0.0198(10) 0.0241(12) 0.0249(13) 0.0085(10) 0.0036(9) 0.0070(9)
C17 0.0198(10) 0.0170(11) 0.0205(12) 0.0068(9) 0.0050(9) 0.0096(9)
C1 0.0199(10) 0.0260(12) 0.0193(12) 0.0057(9) 0.0056(9) 0.0110(9)
O3 0.0167(7) 0.0189(8) 0.0269(9) 0.0060(7) -0.0001(6) 0.0070(6)

loop_
_geom_angle_atom_site_label_1
_geom_angle_atom_site_label_2
_geom_angle_atom_site_label_3
_geom_angle
_geom_angle_site_symmetry_1
_geom_angle_site_symmetry_2
_geom_angle_site_symmetry_3
_geom_angle_publ_flag
O1 Nd1 O1W 142.25(6) . . . yes
O1 Nd1 O3 80.88(6) . . . yes
O1 Nd1 O4 69.51(6) . . . yes
O1 Nd1 O7 85.46(6) . . . yes
O1 Nd1 N5 136.70(6) . . 1_655 yes
O1 Nd1 O2 129.69(6) . . 2_556 yes
O1 Nd1 O5 73.05(6) . . 2_556 yes
O1W Nd1 O3 79.51(6) . . . yes
O1W Nd1 O4 117.69(6) . . . yes
O1W Nd1 O7 132.07(6) . . . yes
O1W Nd1 N5 69.79(6) . . 1_655 yes
O1W Nd1 O2 70.61(6) . . 2_556 yes
O1W Nd1 O5 77.81(6) . . 2_556 yes
O3 Nd1 O4 49.17(5) . . . yes
O3 Nd1 O7 124.52(6) . . . yes
O3 Nd1 N5 79.39(6) . . 1_655 yes
O2 Nd1 O3 148.38(6) 2_556 . . yes
O3 Nd1 O5 97.22(6) . . 2_556 yes
O4 Nd1 O7 75.65(6) . . . yes
O4 Nd1 N5 68.39(6) . . 1_655 yes
O2 Nd1 O4 140.39(6) 2_556 . . yes
O4 Nd1 O5 132.47(6) . . 2_556 yes
O7 Nd1 N5 74.91(6) . . 1_655 yes
O2 Nd1 O7 72.66(6) 2_556 . . yes
O5 Nd1 O7 129.27(6) 2_556 . . yes
O2 Nd1 N5 80.79(6) 2_556 . 1_655 yes
O5 Nd1 N5 147.52(6) 2_556 . 1_655 yes
O2 Nd1 O5 86.59(6) 2_556 . 2_556 yes
Nd1 O1 C1 132.64(15) . . . yes
Nd1 O2 C1 131.17(16) 2_556 . . yes
Nd1 O3 C9 101.28(15) . . . yes
Nd1 O4 C9 88.32(14) . . . yes
Nd1 O5 C17 172.93(16) 2_556 . . yes
Nd1 O7 C17 106.12(15) . . . yes
C6 N1 C8 106.5(2) . . . yes
Nd1 O1W H1W 132.7(16) . . . no
H1W O1W H1W 108(3) . . . no
Nd1 O1W H2W 120(2) . . . no
C5 N2 C8 104.0(2) . . . yes
C14 N3 C16 106.2(2) . . . yes
C13 N4 C16 104.1(2) . . . yes
Nd1 N5 C24 127.55(17) 1_455 . . yes
C22 N5 C24 104.5(2) . . . yes
Nd1 N5 C22 127.90(15) 1_455 . . yes
C21 N6 C24 107.0(2) . . . yes
O1 C1 O2 123.4(2) . . . yes
O1 C1 C2 117.3(2) . . . yes
C6 N1 H1N 127.00 . . . no
C8 N1 H1N 127.00 . . . no
O2 C1 C2 119.3(2) . . . yes
C1 C2 C3 120.0(2) . . . no
C1 C2 C7 119.3(2) . . . no
C3 C2 C7 120.7(2) . . . no
C16 N3 H3N 127.00 . . . no
C14 N3 H3N 127.00 . . . no
C2 C3 C4 121.5(2) . . . no
C3 C4 C5 118.2(2) . . . no
N2 C5 C6 109.9(2) . . . yes
N2 C5 C4 130.2(2) . . . yes
C4 C5 C6 119.8(2) . . . no
N1 C6 C5 105.2(2) . . . yes
N1 C6 C7 132.3(2) . . . yes
C5 C6 C7 122.6(2) . . . no
C21 N6 H6N 126.00 . . . no
C24 N6 H6N 127.00 . . . no
C2 C7 C6 117.2(2) . . . no
N1 C8 N2 114.4(2) . . . yes
O3 C9 O4 119.8(2) . . . yes
O3 C9 C10 119.6(2) . . . yes
O4 C9 C10 120.5(2) . . . yes
C9 C10 C11 119.6(2) . . . no
C9 C10 C15 120.0(2) . . . no
C11 C10 C15 120.2(2) . . . no
C10 C11 C12 122.1(2) . . . no
C11 C12 C13 118.1(2) . . . no
C12 C13 C14 119.7(2) . . . no
N4 C13 C14 109.6(2) . . . yes
N4 C13 C12 130.6(2) . . . yes
N3 C14 C15 131.8(2) . . . yes
C13 C14 C15 122.7(2) . . . no
N3 C14 C13 105.5(2) . . . yes
C10 C15 C14 117.3(2) . . . no
N3 C16 N4 114.6(2) . . . yes
O5 C17 O7 121.6(2) . . . yes
O7 C17 C18 118.4(2) . . . yes
O5 C17 C18 120.0(2) . . . yes
C17 C18 C19 119.92(19) . . . no
C17 C18 C23 119.0(2) . . . no
C19 C18 C23 120.99(19) . . . no
C18 C19 C20 121.5(2) . . . no
C19 C20 C21 117.1(2) . . . no
C20 C21 C22 122.1(2) . . . no
N6 C21 C22 105.50(18) . . . yes
N6 C21 C20 132.3(2) . . . yes
N5 C22 C23 130.6(2) . . . yes
N5 C22 C21 109.23(19) . . . yes
C21 C22 C23 120.15(19) . . . no
C18 C23 C22 118.1(2) . . . no
N5 C24 N6 113.8(2) . . . yes
C2 C3 H3 119.00 . . . no
C4 C3 H3 119.00 . . . no
C3 C4 H4 121.00 . . . no
C5 C4 H4 121.00 . . . no
C2 C7 H7 121.00 . . . no
C6 C7 H7 121.00 . . . no
N1 C8 H8 123.00 . . . no
N2 C8 H8 123.00 . . . no
C10 C11 H11 119.00 . . . no
C12 C11 H11 119.00 . . . no
C11 C12 H12 121.00 . . . no
C13 C12 H12 121.00 . . . no
C10 C15 H15 121.00 . . . no
C14 C15 H15 121.00 . . . no
N3 C16 H16 123.00 . . . no
N4 C16 H16 123.00 . . . no
C18 C19 H19 119.00 . . . no
C20 C19 H19 119.00 . . . no
C19 C20 H20 121.00 . . . no
C21 C20 H20 121.00 . . . no
C18 C23 H23 121.00 . . . no
C22 C23 H23 121.00 . . . no
N5 C24 H24 123.00 . . . no
N6 C24 H24 123.00 . . . no

loop_
_geom_bond_atom_site_label_1
_geom_bond_atom_site_label_2
_geom_bond_distance
_geom_bond_site_symmetry_1
_geom_bond_site_symmetry_2
_geom_bond_publ_flag
Nd1 O1 2.4216(17) . . yes
Nd1 O1W 2.4833(18) . . yes
Nd1 O3 2.4758(16) . . yes
Nd1 O4 2.7583(18) . . yes
Nd1 O7 2.4073(18) . . yes
Nd1 N5 2.609(2) . 1_655 yes
Nd1 O2 2.4565(17) . 2_556 yes
Nd1 O5 2.4126(18) . 2_556 yes
Nd1 O5 2.9018(15) . . yes
O1 C1 1.283(3) . . yes
O2 C1 1.251(3) . . yes
O3 C9 1.275(3) . . yes
O4 C9 1.259(3) . . yes
O5 C17 1.269(3) . . yes
O7 C17 1.263(3) . . yes
N1 C6 1.379(3) . . yes
N1 C8 1.347(3) . . yes
O1W H2W 0.85(2) . . no
O1W H1W 0.85(3) . . no
N2 C8 1.316(4) . . yes
N2 C5 1.388(3) . . yes
N3 C14 1.383(3) . . yes
N3 C16 1.352(3) . . yes
N4 C16 1.307(3) . . yes
N4 C13 1.396(3) . . yes
N5 C22 1.401(3) . . yes
N5 C24 1.314(3) . . yes
N6 C21 1.376(3) . . yes
N6 C24 1.350(3) . . yes
N1 H1N 0.8600 . . no
C1 C2 1.491(3) . . no
C2 C7 1.388(4) . . no
C2 C3 1.414(3) . . no
C3 C4 1.375(3) . . no
N3 H3N 0.8600 . . no
C4 C5 1.395(4) . . no
C5 C6 1.404(3) . . no
N6 H6N 0.8600 . . no
C6 C7 1.385(3) . . no
C9 C10 1.501(4) . . no
C10 C11 1.411(3) . . no
C10 C15 1.389(4) . . no
C11 C12 1.376(4) . . no
C12 C13 1.395(4) . . no
C13 C14 1.399(3) . . no
C14 C15 1.389(4) . . no
C17 C18 1.489(3) . . no
C18 C19 1.412(3) . . no
C18 C23 1.384(3) . . no
C19 C20 1.376(3) . . no
C20 C21 1.393(3) . . no
C21 C22 1.403(3) . . no
C22 C23 1.392(3) . . no
C3 H3 0.9300 . . no
C4 H4 0.9300 . . no
C7 H7 0.9300 . . no
C8 H8 0.9300 . . no
C11 H11 0.9300 . . no
C12 H12 0.9300 . . no
C15 H15 0.9300 . . no
C16 H16 0.9300 . . no
C19 H19 0.9300 . . no
C20 H20 0.9300 . . no
C23 H23 0.9300 . . no
C24 H24 0.9300 . . no

loop_
_geom_hbond_atom_site_label_D
_geom_hbond_atom_site_label_H
_geom_hbond_atom_site_label_A
_geom_hbond_distance_DH
_geom_hbond_distance_HA
_geom_hbond_distance_DA
_geom_hbond_angle_DHA
_geom_hbond_site_symmetry_A
_geom_hbond_publ_flag
N1 H1N N4 0.8600 2.1000 2.935(3) 163.00 2_767 yes
N3 H3N O1 0.8600 2.0500 2.901(3) 168.00 1_655 yes
N6 H6N O4 0.8600 1.9800 2.817(3) 164.00 2_566 yes
O1W H1W O3 0.85(3) 1.85(3) 2.694(2) 172.00 2_656 yes
O1W H2W N2 0.85(2) 2.02(2) 2.855(3) 167.00 1_554 yes
C15 H15 O1W 0.9300 2.4300 3.326(3) 161.00 2_656 yes
C23 H23 O3 0.9300 2.4500 3.080(3) 126.00 1_455 yes
C8 H8 Cg6 0.9300 2.4300 3.189(3) 138.00 1_656 yes
C20 H20 Cg2 0.9300 2.5200 3.291(3) 140.00 2_666 yes

loop_
_geom_torsion_atom_site_label_1
_geom_torsion_atom_site_label_2
_geom_torsion_atom_site_label_3
_geom_torsion_atom_site_label_4
_geom_torsion
_geom_torsion_site_symmetry_1
_geom_torsion_site_symmetry_2
_geom_torsion_site_symmetry_3
_geom_torsion_site_symmetry_4
_geom_torsion_publ_flag
O1W Nd1 O1 C1 -40.9(3) . . . . no
O3 Nd1 O1 C1 -100.3(2) . . . . no
O4 Nd1 O1 C1 -150.0(2) . . . . no
O7 Nd1 O1 C1 133.6(2) . . . . no
N5 Nd1 O1 C1 -164.1(2) 1_655 . . . no
O2 Nd1 O1 C1 70.7(2) 2_556 . . . no
O5 Nd1 O1 C1 0.2(2) 2_556 . . . no
O1 Nd1 O3 C9 -77.46(15) . . . . no
O1W Nd1 O3 C9 134.96(15) . . . . no
O4 Nd1 O3 C9 -6.73(13) . . . . no
O7 Nd1 O3 C9 0.56(16) . . . . no
N5 Nd1 O3 C9 63.79(14) 1_655 . . . no
O2 Nd1 O3 C9 115.85(16) 2_556 . . . no
O5 Nd1 O3 C9 -148.92(14) 2_556 . . . no
O1 Nd1 O4 C9 102.40(15) . . . . no
O1W Nd1 O4 C9 -36.81(15) . . . . no
O3 Nd1 O4 C9 6.69(13) . . . . no
O7 Nd1 O4 C9 -167.12(15) . . . . no
N5 Nd1 O4 C9 -87.94(14) 1_655 . . . no
O2 Nd1 O4 C9 -129.46(14) 2_556 . . . no
O5 Nd1 O4 C9 62.23(16) 2_556 . . . no
O1 Nd1 O7 C17 -71.29(15) . . . . no
O1W Nd1 O7 C17 104.18(16) . . . . no
O3 Nd1 O7 C17 -146.96(14) . . . . no
O4 Nd1 O7 C17 -141.28(16) . . . . no
N5 Nd1 O7 C17 147.68(16) 1_655 . . . no
O2 Nd1 O7 C17 62.81(15) 2_556 . . . no
O5 Nd1 O7 C17 -7.57(18) 2_556 . . . no
O1 Nd1 N5 C22 95.4(2) . . 1_655 1_655 no
O1 Nd1 N5 C24 -80.5(2) . . 1_655 1_655 no
O1W Nd1 N5 C22 -51.54(18) . . 1_655 1_655 no
O1W Nd1 N5 C24 132.6(2) . . 1_655 1_655 no
O3 Nd1 N5 C22 31.08(18) . . 1_655 1_655 no
O3 Nd1 N5 C24 -144.8(2) . . 1_655 1_655 no
O4 Nd1 N5 C22 81.19(19) . . 1_655 1_655 no
O4 Nd1 N5 C24 -94.7(2) . . 1_655 1_655 no
O7 Nd1 N5 C22 161.4(2) . . 1_655 1_655 no
O7 Nd1 N5 C24 -14.45(19) . . 1_655 1_655 no
O1 Nd1 O2 C1 -32.9(2) . . 2_556 2_556 no
O1W Nd1 O2 C1 110.0(2) . . 2_556 2_556 no
O3 Nd1 O2 C1 129.9(2) . . 2_556 2_556 no
O4 Nd1 O2 C1 -139.7(2) . . 2_556 2_556 no
O7 Nd1 O2 C1 -101.4(2) . . 2_556 2_556 no
Nd1 O1 C1 O2 -60.0(4) . . . . no
Nd1 O1 C1 C2 120.0(2) . . . . no
Nd1 O2 C1 O1 14.9(4) 2_556 . . . no
Nd1 O2 C1 C2 -165.13(17) 2_556 . . . no
Nd1 O3 C9 O4 12.9(2) . . . . no
Nd1 O3 C9 C10 -164.61(18) . . . . no
Nd1 O4 C9 O3 -11.4(2) . . . . no
Nd1 O4 C9 C10 166.2(2) . . . . no
Nd1 O7 C17 O5 14.9(3) . . . . no
Nd1 O7 C17 C18 -165.18(16) . . . . no
C8 N1 C6 C5 0.0(3) . . . . no
C8 N1 C6 C7 -178.9(3) . . . . no
C6 N1 C8 N2 -1.0(3) . . . . no
C8 N2 C5 C4 175.3(3) . . . . no
C8 N2 C5 C6 -1.6(3) . . . . no
C5 N2 C8 N1 1.6(3) . . . . no
C16 N3 C14 C13 -0.1(3) . . . . no
C16 N3 C14 C15 177.0(3) . . . . no
C14 N3 C16 N4 0.2(3) . . . . no
C16 N4 C13 C12 -178.2(3) . . . . no
C16 N4 C13 C14 0.2(3) . . . . no
C13 N4 C16 N3 -0.3(3) . . . . no
C24 N5 C22 C21 0.2(3) . . . . no
C24 N5 C22 C23 -177.9(2) . . . . no
Nd1 N5 C22 C21 -176.47(14) 1_455 . . . no
Nd1 N5 C22 C23 5.4(4) 1_455 . . . no
C22 N5 C24 N6 -0.1(3) . . . . no
Nd1 N5 C24 N6 176.61(15) 1_455 . . . no
C24 N6 C21 C20 177.6(2) . . . . no
C24 N6 C21 C22 0.2(3) . . . . no
C21 N6 C24 N5 -0.1(3) . . . . no
O1 C1 C2 C3 179.3(2) . . . . no
O1 C1 C2 C7 -0.9(4) . . . . no
O2 C1 C2 C3 -0.6(4) . . . . no
O2 C1 C2 C7 179.1(2) . . . . no
C1 C2 C3 C4 -177.7(2) . . . . no
C7 C2 C3 C4 2.5(4) . . . . no
C1 C2 C7 C6 178.8(2) . . . . no
C3 C2 C7 C6 -1.4(4) . . . . no
C2 C3 C4 C5 -0.9(4) . . . . no
C3 C4 C5 N2 -178.3(3) . . . . no
C3 C4 C5 C6 -1.7(4) . . . . no
N2 C5 C6 N1 1.0(3) . . . . no
N2 C5 C6 C7 -180.0(2) . . . . no
C4 C5 C6 N1 -176.3(2) . . . . no
C4 C5 C6 C7 2.8(4) . . . . no
N1 C6 C7 C2 177.6(3) . . . . no
C5 C6 C7 C2 -1.2(4) . . . . no
O3 C9 C10 C11 -179.3(2) . . . . no
O3 C9 C10 C15 4.6(3) . . . . no
O4 C9 C10 C11 3.2(3) . . . . no
O4 C9 C10 C15 -173.0(2) . . . . no
C9 C10 C11 C12 -175.6(2) . . . . no
C15 C10 C11 C12 0.5(4) . . . . no
C9 C10 C15 C14 175.5(2) . . . . no
C11 C10 C15 C14 -0.6(3) . . . . no
C10 C11 C12 C13 0.5(4) . . . . no
C11 C12 C13 N4 177.0(2) . . . . no
C11 C12 C13 C14 -1.2(3) . . . . no
N4 C13 C14 N3 -0.1(3) . . . . no
N4 C13 C14 C15 -177.5(2) . . . . no
C12 C13 C14 N3 178.5(2) . . . . no
C12 C13 C14 C15 1.1(4) . . . . no
N3 C14 C15 C10 -176.8(2) . . . . no
C13 C14 C15 C10 -0.2(4) . . . . no
O5 C17 C18 C19 -160.9(2) . . . . no
O5 C17 C18 C23 22.2(3) . . . . no
O7 C17 C18 C19 19.2(3) . . . . no
O7 C17 C18 C23 -157.7(2) . . . . no
C17 C18 C19 C20 -176.3(2) . . . . no
C23 C18 C19 C20 0.6(4) . . . . no
C17 C18 C23 C22 175.7(2) . . . . no
C19 C18 C23 C22 -1.3(3) . . . . no
C18 C19 C20 C21 0.6(3) . . . . no
C19 C20 C21 N6 -178.1(2) . . . . no
C19 C20 C21 C22 -1.1(3) . . . . no
N6 C21 C22 N5 -0.2(3) . . . . no
N6 C21 C22 C23 178.1(2) . . . . no
C20 C21 C22 N5 -178.0(2) . . . . no
C20 C21 C22 C23 0.4(3) . . . . no
N5 C22 C23 C18 178.7(2) . . . . no
C21 C22 C23 C18 0.8(3) . . . . no
